data_7116284
loop_
_publ_author_name
'Fleischmann, Martin'
'D\"utsch, Luis'
'Moussa, Mehdi Elsayed'
'Schindler, Andrea'
'Bal\'azs, G\'abor'
'Lescop, Christophe'
'Scheer, Manfred'

_publ_section_title
;
 Organometallic polyphosphorus and -arsenic ligands as linkers between
 pre-assembled linear Cu(I) fragments.
;
_journal_issue 14
_journal_name_full 'Chemical communications (Cambridge, England)'
_journal_page_first 2893
_journal_paper_doi 10.1039/c4cc09845e
_journal_volume 51
_journal_year 2015
_chemical_compound_source 'see text'
_chemical_formula_moiety 'C68 H64 Cl2 Cu3 N2 P6, B F4'
_chemical_formula_sum 'C68 H64 B Cl2 Cu3 F4 N2 P6'
_chemical_formula_weight 1443.39
_space_group_IT_number 2
_symmetry_cell_setting triclinic
_symmetry_Int_Tables_number 2
_symmetry_space_group_name_Hall '-P 1'
_symmetry_space_group_name_H-M 'P -1'
_atom_sites_solution_hydrogens geom
_atom_sites_solution_primary direct
_atom_sites_solution_secondary difmap
_audit_update_record
;
2014-12-09 deposited with the CCDC.
2015-01-05 downloaded from the CCDC.
;
_cell_angle_alpha 85.562(3)
_cell_angle_beta 72.949(3)
_cell_angle_gamma 79.079(3)
_cell_formula_units_Z 2
_cell_length_a 12.7414(4)
_cell_length_b 13.4211(4)
_cell_length_c 21.4040(7)
_cell_measurement_reflns_used 5340
_cell_measurement_temperature 150
_cell_measurement_theta_max 27.38
_cell_measurement_theta_min 2.49
_cell_volume 3435.0(2)
_computing_cell_refinement 'Bruker APEX2 (Bruker, 2006)'
_computing_data_collection 'Bruker APEX2 (Bruker, 2006)'
_computing_data_reduction 'Bruker APEX2 (Bruker, 2006)'
_computing_molecular_graphics 'PLATON (Spek, 1990)'
_computing_publication_material 'PLATON (Spek, 2003)'
_computing_structure_refinement 'SHELXL-97 (Sheldrick, 1997)'
_computing_structure_solution 'SIR-97 (Altomare, 1999)'
_diffrn_ambient_temperature 150
_diffrn_detector 'CCD plate'
_diffrn_detector_area_resol_mean 18.4
_diffrn_measured_fraction_theta_full 0.964
_diffrn_measured_fraction_theta_max 0.964
_diffrn_measurement_device_type 'APEXII, Bruker-AXS'
_diffrn_measurement_method 'CCD rotation images, thin slices'
_diffrn_radiation_monochromator graphite
_diffrn_radiation_probe x-ray
_diffrn_radiation_source 'Rotating Anode'
_diffrn_radiation_type MoK\a
_diffrn_radiation_wavelength 0.71073
_diffrn_reflns_av_R_equivalents 0.0418
_diffrn_reflns_av_sigmaI/netI 0.0809
_diffrn_reflns_limit_h_max 16
_diffrn_reflns_limit_h_min -15
_diffrn_reflns_limit_k_max 17
_diffrn_reflns_limit_k_min -17
_diffrn_reflns_limit_l_max 27
_diffrn_reflns_limit_l_min 0
_diffrn_reflns_number 15299
_diffrn_reflns_reduction_process
;
;
_diffrn_reflns_theta_full 27.54
_diffrn_reflns_theta_max 27.54
_diffrn_reflns_theta_min 1.00
_exptl_absorpt_coefficient_mu 1.190
_exptl_absorpt_correction_T_max 0.7456
_exptl_absorpt_correction_T_min 0.6342
_exptl_absorpt_correction_type multi-scan
_exptl_absorpt_process_details
;
  [Sheldrick, G.M. (2002). SADABS Bruker AXS Inc., Madison, Wisconsin, USA]
;
_exptl_crystal_colour colorless
_exptl_crystal_density_diffrn 1.395
_exptl_crystal_density_method 'Not Measured'
_exptl_crystal_description block
_exptl_crystal_F_000 1476
_exptl_crystal_size_max 0.60
_exptl_crystal_size_mid 0.45
_exptl_crystal_size_min 0.33
_platon_squeeze_details
;
The found voids contain most likely each one THF molecule.
;
_refine_diff_density_max 2.045
_refine_diff_density_min -2.093
_refine_diff_density_rms 0.128
_refine_ls_extinction_method none
_refine_ls_goodness_of_fit_ref 1.026
_refine_ls_hydrogen_treatment constr
_refine_ls_matrix_type full
_refine_ls_number_parameters 807
_refine_ls_number_reflns 15299
_refine_ls_number_restraints 266
_refine_ls_restrained_S_all 1.024
_refine_ls_R_factor_all 0.0831
_refine_ls_R_factor_gt 0.0539
_refine_ls_shift/su_max 0.005
_refine_ls_shift/su_mean 0.000
_refine_ls_structure_factor_coef Fsqd
_refine_ls_weighting_details 'calc w=1/[\s^2^(Fo^2^)+(0.0771P)^2^]         where P=(Fo^2^+2Fc^2^)/3'
_refine_ls_weighting_scheme calc
_refine_ls_wR_factor_gt 0.1417
_refine_ls_wR_factor_ref 0.1549
_reflns_number_gt 10562
_reflns_number_total 15299
_reflns_threshold_expression >2\s(i)
_cod_data_source_file c4cc09845e2.cif
_cod_data_source_block 1
_cod_depositor_comments
;
The following automatic conversions were performed:

'_symmetry_cell_setting' value 'Triclinic' changed to 'triclinic'
according to
/usr/data/users/saulius/crontab/automatic-downloads/rss-feeds/RSC/lib/dictionaries/cif_core.dic
dictionary named 'cif_core.dic' version 2.4.2 from 2011-04-26.

Automatic conversion script
Id: cif_fix_values 2935 2014-11-11 08:27:57Z andrius 

 Adding full bibliography for 7116279--7116284.cif.

The following automatic conversions were performed:

data name '_iucr_refine_instruction_details' was replaced with
'_iucr_refine_instructions_details' as specified in the replacement
file 'data/replacement-values/replacement_tags.lst'.

Automatic conversion script
Id: cif_correct_tags 9268 2022-04-12 08:56:07Z antanas 
;
_cod_database_code 7116284

loop_
_symmetry_equiv_pos_site_id
_symmetry_equiv_pos_as_xyz
1 x,y,z
2 -x,-y,-z

loop_
_atom_site_aniso_label
_atom_site_aniso_U_11
_atom_site_aniso_U_22
_atom_site_aniso_U_33
_atom_site_aniso_U_23
_atom_site_aniso_U_13
_atom_site_aniso_U_12
Cu1 0.0365(3) 0.0396(3) 0.0271(2) 0.0105(2) -0.0169(2) -0.0202(2)
Cu2 0.0208(2) 0.0224(2) 0.0194(2) 0.0019(2) -0.0072(2) -0.0069(2)
Cu3 0.0217(2) 0.0295(3) 0.0286(2) 0.0082(2) -0.0018(2) -0.0039(2)
Cl1 0.0265(5) 0.0216(4) 0.0274(4) -0.0027(4) -0.0114(4) -0.0069(4)
Cl2 0.0196(4) 0.0323(5) 0.0319(5) 0.0035(4) -0.0077(4) -0.0080(4)
P1 0.0149(4) 0.0199(5) 0.0175(4) -0.0026(4) -0.0045(3) -0.0031(4)
P2 0.0148(4) 0.0173(4) 0.0181(4) -0.0015(3) -0.0034(3) -0.0030(4)
P3 0.0190(5) 0.0198(5) 0.0220(4) 0.0010(4) -0.0015(4) -0.0014(4)
P4 0.0253(5) 0.0192(5) 0.0231(5) -0.0006(4) 0.0017(4) -0.0032(4)
P5 0.0200(5) 0.0175(5) 0.0186(4) 0.0004(3) -0.0069(3) -0.0061(4)
P6 0.0190(5) 0.0222(5) 0.0216(4) 0.0018(4) -0.0076(4) -0.0047(4)
N1 0.053(3) 0.049(2) 0.044(2) -0.0018(19) -0.0201(19) -0.014(2)
N2 0.026(2) 0.043(2) 0.050(2) 0.0033(18) -0.0024(16) -0.0059(18)
C1 0.051(3) 0.051(3) 0.041(3) -0.013(2) -0.001(2) -0.005(3)
C2 0.070(5) 0.076(5) 0.115(6) -0.002(4) 0.030(4) 0.023(4)
C3 0.025(2) 0.052(3) 0.057(3) -0.012(2) -0.009(2) -0.006(2)
C4 0.037(3) 0.075(4) 0.108(5) -0.040(4) -0.025(3) 0.009(3)
C5 0.0189(17) 0.0220(19) 0.0189(16) -0.0038(14) -0.0043(13) -0.0036(15)
C6 0.0217(18) 0.0171(18) 0.0214(17) -0.0024(14) -0.0034(14) -0.0036(15)
C7 0.027(2) 0.0231(19) 0.0224(17) -0.0034(15) -0.0047(15) -0.0084(16)
C8 0.0204(18) 0.0221(19) 0.0237(17) 0.0009(14) -0.0093(14) -0.0064(15)
C9 0.0211(18) 0.027(2) 0.0161(16) 0.0019(14) -0.0066(13) -0.0079(16)
C10 0.0231(19) 0.035(2) 0.0297(19) -0.0085(17) -0.0061(15) -0.0067(18)
C11 0.032(2) 0.039(2) 0.035(2) -0.0031(19) -0.0143(18) -0.011(2)
C12 0.024(2) 0.046(3) 0.036(2) 0.0065(19) -0.0142(17) -0.0109(19)
C13 0.0195(19) 0.042(3) 0.033(2) -0.0025(19) -0.0063(16) 0.0030(18)
C14 0.022(2) 0.038(2) 0.0299(19) -0.0091(18) -0.0087(16) -0.0004(18)
C15 0.0169(17) 0.0206(18) 0.0188(16) -0.0045(14) -0.0054(13) 0.0033(15)
C16 0.027(2) 0.026(2) 0.0279(19) -0.0026(16) -0.0049(15) -0.0022(17)
C17 0.041(2) 0.044(3) 0.0177(18) 0.0040(18) -0.0016(17) -0.006(2)
C18 0.038(2) 0.044(3) 0.0169(18) -0.0038(18) -0.0079(16) 0.008(2)
C19 0.035(2) 0.039(2) 0.028(2) -0.0117(18) -0.0148(17) -0.0024(19)
C20 0.0221(19) 0.026(2) 0.0236(18) -0.0034(15) -0.0059(14) -0.0031(16)
C21 0.0164(17) 0.0216(18) 0.0200(16) -0.0033(14) -0.0041(13) 0.0012(15)
C22 0.037(2) 0.039(2) 0.032(2) 0.0054(18) -0.0128(17) -0.020(2)
C23 0.048(3) 0.059(3) 0.025(2) 0.015(2) -0.0112(19) -0.024(2)
C24 0.042(3) 0.054(3) 0.0237(19) 0.0007(19) -0.0167(18) -0.008(2)
C25 0.035(2) 0.038(2) 0.035(2) -0.0057(19) -0.0156(18) -0.010(2)
C26 0.0255(19) 0.0225(19) 0.0260(18) -0.0025(15) -0.0074(15) -0.0044(16)
C27 0.0194(18) 0.0166(18) 0.0260(18) -0.0016(15) -0.0036(14) 0.0045(15)
C28 0.045(3) 0.043(3) 0.036(2) 0.0140(19) -0.0146(19) -0.024(2)
C29 0.060(3) 0.047(3) 0.037(2) 0.018(2) -0.021(2) -0.018(2)
C30 0.049(3) 0.037(3) 0.041(2) 0.002(2) -0.027(2) 0.000(2)
C31 0.068(4) 0.053(3) 0.063(3) 0.019(3) -0.039(3) -0.035(3)
C32 0.047(3) 0.037(2) 0.046(2) 0.018(2) -0.023(2) -0.018(2)
C33 0.030(3) 0.014(3) 0.020(3) 0.0025(19) -0.006(2) -0.002(3)
C34 0.033(3) 0.021(3) 0.020(3) 0.004(2) -0.005(2) -0.012(2)
C35 0.041(3) 0.027(3) 0.031(3) 0.006(2) -0.018(3) -0.016(3)
C36 0.043(4) 0.022(3) 0.035(3) -0.012(2) -0.009(3) -0.002(3)
C37 0.042(4) 0.028(3) 0.043(3) -0.023(3) 0.011(3) -0.002(3)
C38 0.029(3) 0.024(3) 0.036(3) -0.008(2) 0.007(3) -0.004(2)
C45 0.039(11) 0.029(10) 0.033(10) -0.001(7) -0.004(7) -0.002(7)
C46 0.037(7) 0.023(6) 0.031(5) 0.009(4) -0.011(4) 0.005(5)
C47 0.038(6) 0.040(6) 0.047(6) 0.017(5) -0.009(5) -0.012(5)
C48 0.061(7) 0.036(7) 0.034(6) 0.010(5) 0.005(6) -0.017(6)
C49 0.072(8) 0.030(6) 0.037(6) -0.005(5) 0.008(5) -0.001(5)
C50 0.054(6) 0.025(6) 0.023(4) -0.016(4) 0.006(4) 0.003(5)
C51 0.027(6) 0.030(6) 0.038(6) -0.007(3) -0.008(3) -0.004(3)
C52 0.035(4) 0.019(3) 0.025(3) -0.004(2) -0.010(3) -0.009(3)
C53 0.042(4) 0.027(3) 0.035(3) 0.006(3) -0.014(3) -0.022(3)
C54 0.050(5) 0.030(4) 0.028(4) 0.009(3) -0.004(3) -0.024(3)
C55 0.041(4) 0.022(3) 0.025(3) 0.004(3) -0.012(3) -0.005(3)
C56 0.021(3) 0.022(3) 0.024(3) 0.001(3) -0.010(2) 0.001(3)
C63 0.017(3) 0.029(4) 0.022(4) 0.007(3) -0.005(2) -0.006(3)
C64 0.022(3) 0.033(4) 0.026(4) -0.001(3) -0.007(3) -0.010(3)
C65 0.030(4) 0.039(4) 0.033(4) -0.005(3) -0.013(3) -0.007(3)
C66 0.022(3) 0.022(4) 0.035(4) 0.002(3) -0.008(3) -0.008(3)
C67 0.021(3) 0.029(4) 0.038(4) -0.005(3) 0.003(3) 0.000(3)
C68 0.026(4) 0.029(4) 0.034(4) -0.003(3) -0.006(3) -0.015(3)
C139 0.041(4) 0.020(3) 0.028(3) -0.001(2) -0.003(3) -0.001(3)
C140 0.045(4) 0.031(3) 0.051(4) -0.013(3) 0.008(3) -0.021(3)
C141 0.066(5) 0.055(5) 0.075(5) -0.033(4) 0.018(4) -0.038(4)
C142 0.098(6) 0.040(4) 0.087(5) -0.017(4) -0.011(4) -0.031(4)
C143 0.089(6) 0.033(4) 0.074(5) -0.019(3) -0.012(4) 0.017(4)
C144 0.062(5) 0.038(4) 0.048(4) -0.015(3) -0.023(4) 0.014(4)
C157 0.017(8) 0.015(8) 0.021(8) -0.001(2) -0.006(3) -0.001(3)
C158 0.041(4) 0.025(3) 0.032(3) -0.003(3) -0.011(3) -0.007(3)
C159 0.049(4) 0.028(4) 0.046(4) -0.005(3) -0.017(3) -0.011(3)
C160 0.038(4) 0.024(4) 0.049(4) 0.015(3) -0.014(3) -0.010(3)
C161 0.036(4) 0.036(4) 0.031(3) 0.013(3) -0.014(3) -0.009(3)
C162 0.030(4) 0.032(4) 0.026(3) 0.002(3) -0.013(3) -0.004(3)
C145 0.021(9) 0.013(8) 0.016(9) 0.002(6) 0.001(6) 0.003(6)
C146 0.018(5) 0.004(4) 0.025(5) 0.005(3) 0.003(4) 0.004(4)
C147 0.028(6) 0.023(5) 0.032(5) 0.005(4) -0.001(4) -0.004(5)
C148 0.053(8) 0.034(8) 0.041(8) 0.004(6) 0.014(6) -0.008(6)
C149 0.057(7) 0.035(7) 0.007(4) -0.001(4) 0.011(4) 0.000(6)
C150 0.046(7) 0.021(6) 0.031(6) -0.002(5) -0.002(5) -0.011(6)
F1 0.063(2) 0.0442(18) 0.109(3) -0.0333(18) -0.0093(18) -0.0098(16)
F2 0.098(3) 0.075(2) 0.072(2) -0.0053(18) -0.0403(19) -0.034(2)
F3 0.046(2) 0.095(3) 0.152(3) -0.055(3) 0.002(2) -0.021(2)
F4 0.072(2) 0.0590(19) 0.0473(15) -0.0028(14) -0.0035(14) -0.0365(17)
B1 0.040(3) 0.042(3) 0.067(4) -0.018(3) 0.007(3) -0.028(3)

loop_
_atom_site_label
_atom_site_type_symbol
_atom_site_thermal_displace_type
_atom_site_fract_x
_atom_site_fract_y
_atom_site_fract_z
_atom_site_occupancy
_atom_site_U_iso_or_equiv
_atom_site_calc_flag
_atom_site_refinement_flags
Cu1 Cu Uani 0.36042(4) 0.49881(4) 0.81934(2) 1.000 0.0315(2) . .
Cu2 Cu Uani 0.59928(3) 0.35264(3) 0.76650(2) 1.000 0.0203(1) . .
Cu3 Cu Uani 0.80278(4) 0.16047(4) 0.70656(2) 1.000 0.0283(1) . .
Cl1 Cl Uani 0.53969(7) 0.51686(7) 0.81791(4) 1.000 0.0239(3) . .
Cl2 Cl Uani 0.79608(7) 0.31869(7) 0.75009(4) 1.000 0.0276(3) . .
P1 P Uani 0.29311(7) 0.37135(7) 0.88283(4) 1.000 0.0173(3) . .
P2 P Uani 0.52535(7) 0.23805(7) 0.84055(4) 1.000 0.0169(2) . .
P3 P Uani 0.71630(8) 0.05895(7) 0.78550(4) 1.000 0.0216(3) . .
P4 P Uani 0.75183(8) 0.18410(7) 0.61386(4) 1.000 0.0245(3) . .
P5 P Uani 0.57169(7) 0.37063(7) 0.66723(4) 1.000 0.0181(3) . .
P6 P Uani 0.34275(8) 0.51002(7) 0.71757(4) 1.000 0.0205(3) . .
N1 N Uani 0.2547(3) 0.6256(3) 0.87390(18) 1.000 0.0466(14) . .
N2 N Uani 0.9696(3) 0.0959(3) 0.67796(18) 1.000 0.0418(12) . .
C1 C Uani 0.1847(4) 0.6838(4) 0.9061(2) 1.000 0.0502(17) . .
C2 C Uani 0.1011(5) 0.7545(5) 0.9452(3) 1.000 0.104(3) . .
C3 C Uani 1.0515(4) 0.0426(4) 0.6579(2) 1.000 0.0448(16) . .
C4 C Uani 1.1527(4) -0.0297(4) 0.6325(3) 1.000 0.073(2) . .
C5 C Uani 0.3741(3) 0.2447(3) 0.85938(16) 1.000 0.0200(10) . .
C6 C Uani 0.5666(3) 0.1030(3) 0.81864(16) 1.000 0.0205(10) . .
C7 C Uani 0.6107(3) 0.2525(3) 0.62129(16) 1.000 0.0240(11) . .
C8 C Uani 0.4250(3) 0.4032(3) 0.66682(16) 1.000 0.0211(10) . .
C9 C Uani 0.1534(3) 0.3604(3) 0.88140(15) 1.000 0.0207(10) . .
C10 C Uani 0.1349(3) 0.3003(3) 0.83729(18) 1.000 0.0289(11) . .
C11 C Uani 0.0278(3) 0.3031(3) 0.83263(19) 1.000 0.0335(12) . .
C12 C Uani -0.0619(3) 0.3652(3) 0.87188(18) 1.000 0.0339(14) . .
C13 C Uani -0.0444(3) 0.4247(3) 0.91604(18) 1.000 0.0328(14) . .
C14 C Uani 0.0627(3) 0.4238(3) 0.92013(18) 1.000 0.0299(11) . .
C15 C Uani 0.2817(3) 0.3741(3) 0.96958(16) 1.000 0.0194(10) . .
C16 C Uani 0.2176(3) 0.3158(3) 1.01620(17) 1.000 0.0278(11) . .
C17 C Uani 0.2169(4) 0.3175(3) 1.08117(17) 1.000 0.0362(13) . .
C18 C Uani 0.2806(3) 0.3766(3) 1.09908(17) 1.000 0.0349(13) . .
C19 C Uani 0.3452(3) 0.4334(3) 1.05308(18) 1.000 0.0327(12) . .
C20 C Uani 0.3457(3) 0.4332(3) 0.98832(17) 1.000 0.0240(11) . .
C21 C Uani 0.5515(3) 0.2372(3) 0.92020(16) 1.000 0.0200(10) . .
C22 C Uani 0.5044(3) 0.1767(3) 0.97254(18) 1.000 0.0339(12) . .
C23 C Uani 0.5266(4) 0.1808(4) 1.03187(19) 1.000 0.0427(16) . .
C24 C Uani 0.5949(4) 0.2437(3) 1.03956(19) 1.000 0.0385(15) . .
C25 C Uani 0.6428(3) 0.3025(3) 0.98732(18) 1.000 0.0340(12) . .
C26 C Uani 0.6212(3) 0.2996(3) 0.92814(17) 1.000 0.0245(11) . .
C27 C Uani 0.7689(3) 0.0393(3) 0.85706(17) 1.000 0.0223(10) . .
C28 C Uani 0.7366(4) -0.0304(3) 0.90697(19) 1.000 0.0393(16) . .
C29 C Uani 0.7785(4) -0.0411(4) 0.9604(2) 1.000 0.0463(16) . .
C30 C Uani 0.8542(4) 0.0155(3) 0.9644(2) 1.000 0.0404(16) . .
C31 C Uani 0.8878(4) 0.0840(4) 0.9148(2) 1.000 0.0547(19) . .
C32 C Uani 0.8453(4) 0.0964(3) 0.8616(2) 1.000 0.0408(14) . .
C33 C Uani 0.7139(3) -0.0723(2) 0.76234(18) 0.740 0.0220(17) . G
C34 C Uani 0.6274(3) -0.1252(3) 0.79113(18) 0.740 0.0245(17) . G
C35 C Uani 0.6355(3) -0.2247(3) 0.77384(18) 0.740 0.0303(17) . G
C36 C Uani 0.7303(4) -0.2713(2) 0.72774(19) 0.740 0.0337(19) . G
C37 C Uani 0.8169(3) -0.2183(3) 0.69895(18) 0.740 0.0420(19) . G
C38 C Uani 0.8087(3) -0.1188(3) 0.71624(18) 0.740 0.0329(17) . G
C45 C Uani 0.8388(13) 0.2520(10) 0.5480(7) 0.530 0.036(6) . G
C46 C Uani 0.8962(12) 0.3201(10) 0.5639(5) 0.530 0.032(3) . G
C47 C Uani 0.9572(10) 0.3781(9) 0.5150(7) 0.530 0.043(3) . G
C48 C Uani 0.9608(13) 0.3680(10) 0.4502(6) 0.530 0.047(4) . G
C49 C Uani 0.9034(14) 0.2999(10) 0.4343(6) 0.530 0.052(4) . G
C50 C Uani 0.8424(12) 0.2419(9) 0.4832(7) 0.530 0.038(3) . G
C51 C Uani 0.6383(4) 0.4611(3) 0.60696(19) 0.610 0.032(3) . G
C52 C Uani 0.6709(4) 0.5411(4) 0.62980(16) 0.610 0.0252(19) . G
C53 C Uani 0.7107(4) 0.6174(3) 0.5868(2) 0.610 0.0322(19) . G
C54 C Uani 0.7179(5) 0.6138(3) 0.5209(2) 0.610 0.036(3) . G
C55 C Uani 0.6853(4) 0.5339(4) 0.49805(16) 0.610 0.0291(19) . G
C56 C Uani 0.6455(4) 0.4575(3) 0.5411(2) 0.610 0.0223(17) . G
C63 C Uani 0.2040(3) 0.4997(5) 0.7104(3) 0.560 0.023(2) . G
C64 C Uani 0.1825(4) 0.4299(5) 0.6731(3) 0.560 0.026(2) . G
C65 C Uani 0.0734(5) 0.4269(4) 0.6746(3) 0.560 0.033(2) . G
C66 C Uani -0.0143(3) 0.4937(4) 0.7134(3) 0.560 0.026(2) . G
C67 C Uani 0.0072(4) 0.5635(4) 0.7507(3) 0.560 0.032(2) . G
C68 C Uani 0.1164(5) 0.5665(5) 0.7492(3) 0.560 0.029(2) . G
C139 C Uani 0.7499(4) 0.0691(3) 0.5709(2) 0.770 0.0317(19) . G
C140 C Uani 0.6596(3) 0.0498(3) 0.5527(2) 0.770 0.044(2) . G
C141 C Uani 0.6685(4) -0.0391(3) 0.5207(2) 0.770 0.068(3) . G
C142 C Uani 0.7677(4) -0.1086(3) 0.5070(2) 0.770 0.075(3) . G
C143 C Uani 0.8580(4) -0.0893(3) 0.5251(3) 0.770 0.071(3) . G
C144 C Uani 0.8491(4) -0.0005(3) 0.5571(2) 0.770 0.050(3) . G
C157 C Uani 0.3796(4) 0.6243(3) 0.6719(2) 0.570 0.018(5) . G
C158 C Uani 0.3915(4) 0.7015(4) 0.70772(18) 0.570 0.0322(19) . G
C159 C Uani 0.4182(5) 0.7920(3) 0.6766(2) 0.570 0.039(2) . G
C160 C Uani 0.4329(5) 0.8053(3) 0.6097(3) 0.570 0.037(2) . G
C161 C Uani 0.4210(5) 0.7282(4) 0.57395(18) 0.570 0.034(2) . G
C162 C Uani 0.3944(4) 0.6377(3) 0.6050(2) 0.570 0.029(2) . G
C163 C Uiso 0.2000(5) 0.5171(7) 0.7153(5) 0.440 0.019(3) . G
C39 C Uiso 0.7751(11) 0.0621(8) 0.5827(7) 0.230 0.018(4) . G
C40 C Uiso 0.6844(9) 0.0184(9) 0.5830(6) 0.230 0.026(4) . G
C41 C Uiso 0.7014(9) -0.0791(9) 0.5599(7) 0.230 0.049(5) . G
C42 C Uiso 0.8091(11) -0.1329(8) 0.5366(7) 0.230 0.042(5) . G
C43 C Uiso 0.8998(8) -0.0892(11) 0.5363(7) 0.230 0.040(5) . G
C44 C Uiso 0.8828(9) 0.0083(11) 0.5594(8) 0.230 0.031(5) . G
C57 C Uiso 0.3813(6) 0.6253(4) 0.6696(3) 0.430 0.024(11) . G
C58 C Uiso 0.4519(6) 0.6768(5) 0.6881(3) 0.430 0.032(2) . G
C59 C Uiso 0.4846(6) 0.7626(5) 0.6527(3) 0.430 0.042(3) . G
C60 C Uiso 0.4467(7) 0.7968(5) 0.5989(4) 0.430 0.041(4) . G
C61 C Uiso 0.3761(6) 0.7452(6) 0.5804(3) 0.430 0.036(3) . G
C62 C Uiso 0.3434(5) 0.6595(5) 0.6157(3) 0.430 0.027(2) . G
C133 C Uiso 0.7363(13) -0.0652(9) 0.7637(7) 0.260 0.019(4) . G
C134 C Uiso 0.6470(10) -0.1139(12) 0.7688(6) 0.260 0.035(5) . G
C135 C Uiso 0.6663(11) -0.2129(12) 0.7478(8) 0.260 0.063(7) . G
C136 C Uiso 0.7749(13) -0.2632(9) 0.7217(8) 0.260 0.045(6) . G
C137 C Uiso 0.8642(10) -0.2145(11) 0.7167(7) 0.260 0.059(6) . G
C138 C Uiso 0.8449(11) -0.1155(11) 0.7377(7) 0.260 0.057(6) . G
C145 C Uani 0.8393(11) 0.2565(10) 0.5497(7) 0.470 0.019(5) . G
C146 C Uani 0.9171(11) 0.3012(10) 0.5663(5) 0.470 0.019(3) . G
C147 C Uani 0.9843(9) 0.3579(9) 0.5198(7) 0.470 0.030(3) . G
C148 C Uani 0.9738(12) 0.3698(11) 0.4567(6) 0.470 0.049(5) . G
C149 C Uani 0.8961(13) 0.3251(11) 0.4401(6) 0.470 0.038(4) . G
C150 C Uani 0.8288(11) 0.2685(9) 0.4866(7) 0.470 0.034(4) . G
C151 C Uiso 0.6342(6) 0.4649(5) 0.6105(3) 0.390 0.005(4) . G
C152 C Uiso 0.7127(6) 0.5097(6) 0.6262(3) 0.390 0.028(3) . G
C153 C Uiso 0.7624(6) 0.5829(6) 0.5845(4) 0.390 0.033(3) . G
C154 C Uiso 0.7335(7) 0.6114(5) 0.5271(4) 0.390 0.037(4) . G
C155 C Uiso 0.6549(7) 0.5666(6) 0.5114(3) 0.390 0.033(3) . G
C156 C Uiso 0.6053(5) 0.4934(5) 0.5531(3) 0.390 0.021(2) . G
C166 C Uiso -0.0231(6) 0.5254(6) 0.7231(4) 0.440 0.034(3) . G
C164 C Uiso 0.1677(7) 0.4395(6) 0.6899(4) 0.440 0.026(3) . G
C165 C Uiso 0.0562(7) 0.4437(5) 0.6938(4) 0.440 0.026(2) . G
C167 C Uiso 0.0092(6) 0.6030(5) 0.7485(4) 0.440 0.037(3) . G
C168 C Uiso 0.1208(7) 0.5988(6) 0.7447(4) 0.440 0.028(3) . G
F1 F Uani 0.3814(3) 0.0434(2) 0.64552(16) 1.000 0.0736(13) . .
F2 F Uani 0.3725(3) 0.2045(3) 0.60948(15) 1.000 0.0754(14) . .
F3 F Uani 0.2277(3) 0.1579(3) 0.6875(2) 1.000 0.1002(16) . .
F4 F Uani 0.3849(2) 0.1659(2) 0.71145(12) 1.000 0.0589(10) . .
B1 B Uani 0.3425(5) 0.1406(4) 0.6653(3) 1.000 0.0507(19) . .
H2A H Uiso 0.08430 0.73050 0.98980 1.000 0.1570 calc R
H37 H Uiso 0.88020 -0.24950 0.66810 0.740 0.0510 calc .
H38 H Uiso 0.86660 -0.08340 0.69700 0.740 0.0400 calc .
H46 H Uiso 0.89380 0.32690 0.60720 0.530 0.0380 calc .
H47 H Uiso 0.99560 0.42360 0.52560 0.530 0.0510 calc .
H48 H Uiso 1.00170 0.40680 0.41740 0.530 0.0570 calc .
H49 H Uiso 0.90580 0.29310 0.39100 0.530 0.0630 calc .
H50 H Uiso 0.80400 0.19640 0.47260 0.530 0.0460 calc .
H52 H Uiso 0.66610 0.54350 0.67390 0.610 0.0300 calc .
H53 H Uiso 0.73250 0.67090 0.60200 0.610 0.0390 calc .
H54 H Uiso 0.74450 0.66490 0.49210 0.610 0.0430 calc .
H55 H Uiso 0.69010 0.53150 0.45400 0.610 0.0350 calc .
H56 H Uiso 0.62370 0.40400 0.52580 0.610 0.0270 calc .
H64 H Uiso 0.24110 0.38520 0.64720 0.560 0.0310 calc .
H65 H Uiso 0.05890 0.38020 0.64960 0.560 0.0390 calc .
H66 H Uiso -0.08730 0.49170 0.71440 0.560 0.0310 calc .
H67 H Uiso -0.05140 0.60820 0.77660 0.560 0.0390 calc .
H68 H Uiso 0.13080 0.61320 0.77410 0.560 0.0340 calc .
H140 H Uiso 0.59330 0.09630 0.56190 0.770 0.0530 calc .
H141 H Uiso 0.60810 -0.05200 0.50860 0.770 0.0820 calc .
H142 H Uiso 0.77360 -0.16810 0.48560 0.770 0.0900 calc .
H143 H Uiso 0.92430 -0.13590 0.51590 0.770 0.0850 calc .
H144 H Uiso 0.90950 0.01240 0.56920 0.770 0.0600 calc .
H158 H Uiso 0.38160 0.69250 0.75250 0.570 0.0390 calc .
H159 H Uiso 0.42610 0.84360 0.70060 0.570 0.0470 calc .
H160 H Uiso 0.45070 0.86590 0.58890 0.570 0.0440 calc .
H161 H Uiso 0.43090 0.73710 0.52920 0.570 0.0410 calc .
H162 H Uiso 0.38640 0.58610 0.58110 0.570 0.0340 calc .
H2B H Uiso 0.03530 0.76330 0.93070 1.000 0.1570 calc R
H2C H Uiso 0.12620 0.81830 0.94180 1.000 0.1570 calc R
H4A H Uiso 1.15790 -0.08440 0.66380 1.000 0.1090 calc R
H4B H Uiso 1.21610 0.00340 0.62450 1.000 0.1090 calc R
H4C H Uiso 1.15140 -0.05620 0.59240 1.000 0.1090 calc R
H5A H Uiso 0.35070 0.19680 0.89480 1.000 0.0240 calc R
H5B H Uiso 0.35740 0.22420 0.82140 1.000 0.0240 calc R
H6A H Uiso 0.53920 0.06220 0.85730 1.000 0.0250 calc R
H6B H Uiso 0.53000 0.09120 0.78670 1.000 0.0250 calc R
H7A H Uiso 0.55850 0.20780 0.64250 1.000 0.0290 calc R
H7B H Uiso 0.60290 0.26860 0.57770 1.000 0.0290 calc R
H8A H Uiso 0.42290 0.41890 0.62210 1.000 0.0250 calc R
H8B H Uiso 0.39010 0.34410 0.68150 1.000 0.0250 calc R
H10 H Uiso 0.19470 0.25770 0.81050 1.000 0.0350 calc R
H11 H Uiso 0.01670 0.26250 0.80270 1.000 0.0400 calc R
H12 H Uiso -0.13340 0.36700 0.86860 1.000 0.0410 calc R
H13 H Uiso -0.10470 0.46600 0.94340 1.000 0.0390 calc R
H14 H Uiso 0.07360 0.46620 0.94920 1.000 0.0360 calc R
H16 H Uiso 0.17510 0.27570 1.00410 1.000 0.0330 calc R
H17 H Uiso 0.17360 0.27870 1.11260 1.000 0.0430 calc R
H18 H Uiso 0.27960 0.37780 1.14260 1.000 0.0420 calc R
H19 H Uiso 0.38890 0.47210 1.06540 1.000 0.0390 calc R
H20 H Uiso 0.38890 0.47260 0.95730 1.000 0.0290 calc R
H22 H Uiso 0.45820 0.13360 0.96790 1.000 0.0410 calc R
H23 H Uiso 0.49470 0.14030 1.06690 1.000 0.0510 calc R
H24 H Uiso 0.60870 0.24660 1.07970 1.000 0.0460 calc R
H25 H Uiso 0.69010 0.34450 0.99200 1.000 0.0410 calc R
H26 H Uiso 0.65380 0.33990 0.89320 1.000 0.0290 calc R
H28 H Uiso 0.68610 -0.07070 0.90450 1.000 0.0470 calc R
H29 H Uiso 0.75460 -0.08720 0.99390 1.000 0.0550 calc R
H30 H Uiso 0.88280 0.00800 1.00010 1.000 0.0490 calc R
H31 H Uiso 0.94000 0.12260 0.91700 1.000 0.0660 calc R
H32 H Uiso 0.86840 0.14370 0.82880 1.000 0.0490 calc R
H34 H Uiso 0.56400 -0.09410 0.82200 0.740 0.0300 calc .
H35 H Uiso 0.57760 -0.26010 0.79310 0.740 0.0360 calc .
H36 H Uiso 0.73570 -0.33780 0.71620 0.740 0.0410 calc .
H40 H Uiso 0.61230 0.05430 0.59860 0.230 0.0310 calc .
H41 H Uiso 0.64070 -0.10840 0.56010 0.230 0.0590 calc .
H42 H Uiso 0.82040 -0.19810 0.52120 0.230 0.0500 calc .
H43 H Uiso 0.97180 -0.12510 0.52070 0.230 0.0480 calc .
H44 H Uiso 0.94340 0.03750 0.55920 0.230 0.0370 calc .
H58 H Uiso 0.47730 0.65400 0.72410 0.430 0.0380 calc .
H59 H Uiso 0.53180 0.79710 0.66510 0.430 0.0500 calc .
H60 H Uiso 0.46860 0.85410 0.57520 0.430 0.0500 calc .
H61 H Uiso 0.35070 0.76810 0.54440 0.430 0.0430 calc .
H62 H Uiso 0.29610 0.62500 0.60340 0.430 0.0320 calc .
H134 H Uiso 0.57440 -0.08030 0.78620 0.260 0.0420 calc .
H135 H Uiso 0.60660 -0.24550 0.75120 0.260 0.0760 calc .
H136 H Uiso 0.78780 -0.32940 0.70770 0.260 0.0540 calc .
H137 H Uiso 0.93680 -0.24810 0.69920 0.260 0.0710 calc .
H138 H Uiso 0.90460 -0.08290 0.73430 0.260 0.0680 calc .
H146 H Uiso 0.92410 0.29320 0.60850 0.470 0.0230 calc .
H147 H Uiso 1.03630 0.38780 0.53090 0.470 0.0360 calc .
H148 H Uiso 1.01880 0.40770 0.42560 0.470 0.0590 calc .
H149 H Uiso 0.88900 0.33310 0.39790 0.470 0.0460 calc .
H150 H Uiso 0.77680 0.23860 0.47550 0.470 0.0410 calc .
H152 H Uiso 0.73210 0.49060 0.66470 0.390 0.0330 calc .
H153 H Uiso 0.81490 0.61290 0.59500 0.390 0.0390 calc .
H154 H Uiso 0.76670 0.66040 0.49920 0.390 0.0440 calc .
H155 H Uiso 0.63560 0.58560 0.47300 0.390 0.0400 calc .
H156 H Uiso 0.55270 0.46340 0.54260 0.390 0.0260 calc .
H164 H Uiso 0.22080 0.38480 0.67030 0.440 0.0310 calc .
H165 H Uiso 0.03460 0.39170 0.67670 0.440 0.0310 calc .
H166 H Uiso -0.09770 0.52820 0.72570 0.440 0.0410 calc .
H167 H Uiso -0.04380 0.65770 0.76810 0.440 0.0440 calc .
H168 H Uiso 0.14240 0.65080 0.76170 0.440 0.0340 calc .

loop_
_atom_type_symbol
_atom_type_description
_atom_type_scat_dispersion_real
_atom_type_scat_dispersion_imag
_atom_type_scat_source
P P 0.1023 0.0942 'International Tables Vol C Tables 4.2.6.8 and 6.1.1.4'
N N 0.0061 0.0033 'International Tables Vol C Tables 4.2.6.8 and 6.1.1.4'
F F 0.0171 0.0103 'International Tables Vol C Tables 4.2.6.8 and 6.1.1.4'
Cu Cu 0.3201 1.2651 'International Tables Vol C Tables 4.2.6.8 and 6.1.1.4'
Cl Cl 0.1484 0.1585 'International Tables Vol C Tables 4.2.6.8 and 6.1.1.4'
B B 0.0013 0.0007 'International Tables Vol C Tables 4.2.6.8 and 6.1.1.4'
H H 0.0000 0.0000 'International Tables Vol C Tables 4.2.6.8 and 6.1.1.4'
C C 0.0033 0.0016 'International Tables Vol C Tables 4.2.6.8 and 6.1.1.4'

loop_
_geom_angle_atom_site_label_1
_geom_angle_atom_site_label_2
_geom_angle_atom_site_label_3
_geom_angle
_geom_angle_publ_flag
Cl1 Cu1 P1 115.45(4) yes
Cl1 Cu1 P6 110.73(4) yes
Cl1 Cu1 N1 104.05(11) yes
P1 Cu1 P6 116.10(4) yes
P1 Cu1 N1 99.77(11) yes
P6 Cu1 N1 109.24(11) yes
Cl1 Cu2 Cl2 103.92(3) yes
Cl1 Cu2 P2 107.25(3) yes
Cl1 Cu2 P5 108.23(3) yes
Cl2 Cu2 P2 107.55(4) yes
Cl2 Cu2 P5 106.94(3) yes
P2 Cu2 P5 121.61(4) yes
Cl2 Cu3 P3 109.95(4) yes
Cl2 Cu3 P4 110.05(4) yes
Cl2 Cu3 N2 105.34(11) yes
P3 Cu3 P4 118.39(4) yes
P3 Cu3 N2 107.06(11) yes
P4 Cu3 N2 105.10(11) yes
Cu1 Cl1 Cu2 85.50(3) yes
Cu2 Cl2 Cu3 88.88(4) yes
Cu1 P1 C5 114.53(12) yes
Cu1 P1 C9 113.43(12) yes
Cu1 P1 C15 117.09(13) yes
C5 P1 C9 103.21(18) yes
C5 P1 C15 103.01(17) yes
C9 P1 C15 103.95(16) yes
Cu2 P2 C5 116.13(12) yes
Cu2 P2 C6 117.65(11) yes
Cu2 P2 C21 115.79(13) yes
C5 P2 C6 97.22(18) yes
C5 P2 C21 104.82(16) yes
C6 P2 C21 102.68(17) yes
Cu3 P3 C6 114.36(13) yes
Cu3 P3 C27 114.97(13) yes
Cu3 P3 C33 117.41(12) yes
Cu3 P3 C133 114.4(5) yes
C6 P3 C27 104.57(17) yes
C6 P3 C33 99.25(18) yes
C6 P3 C133 108.0(6) yes
C27 P3 C33 104.32(17) yes
C27 P3 C133 99.1(5) yes
Cu3 P4 C7 116.08(11) yes
Cu3 P4 C45 115.7(5) yes
Cu3 P4 C139 117.67(14) yes
Cu3 P4 C39 105.0(5) yes
Cu3 P4 C145 114.1(5) yes
C7 P4 C45 103.8(5) yes
C7 P4 C139 100.1(2) yes
C7 P4 C39 112.7(5) yes
C7 P4 C145 103.4(5) yes
Cu2 P5 C7 114.26(12) yes
Cu2 P5 C8 115.27(11) yes
Cu2 P5 C51 120.30(15) yes
Cu2 P5 C151 118.8(2) yes
C7 P5 C8 98.59(18) yes
C7 P5 C51 102.71(17) yes
C7 P5 C151 105.5(2) yes
C8 P5 C51 102.7(2) yes
C8 P5 C151 101.9(3) yes
Cu1 P6 C8 113.52(12) yes
Cu1 P6 C63 116.1(2) yes
Cu1 P6 C157 114.58(15) yes
Cu1 P6 C57 115.4(2) yes
Cu1 P6 C163 113.4(3) yes
C8 P6 C63 98.3(2) yes
C8 P6 C157 106.42(18) yes
C8 P6 C57 105.5(2) yes
C8 P6 C163 106.0(3) yes
Cu1 N1 C1 168.8(4) yes
Cu3 N2 C3 163.8(4) yes
N1 C1 C2 179.4(6) yes
N2 C3 C4 177.0(6) yes
P1 C5 P2 113.7(2) yes
P2 C6 P3 115.3(2) yes
P4 C7 P5 115.2(2) yes
P5 C8 P6 115.1(2) yes
P1 C9 C10 122.4(3) yes
P1 C9 C14 118.8(3) yes
C10 C9 C14 118.3(4) no
C9 C10 C11 120.6(4) no
C10 C11 C12 120.7(4) no
C11 C12 C13 119.1(4) no
C12 C13 C14 120.6(4) no
C9 C14 C13 120.7(4) no
P1 C15 C16 122.7(3) yes
P1 C15 C20 117.7(3) yes
C16 C15 C20 119.5(3) no
C15 C16 C17 119.8(4) no
C16 C17 C18 120.1(4) no
C17 C18 C19 120.4(3) no
C18 C19 C20 120.1(4) no
C15 C20 C19 120.1(3) no
P2 C21 C22 122.7(3) yes
P2 C21 C26 118.3(3) yes
C22 C21 C26 119.0(3) no
C21 C22 C23 119.7(4) no
C22 C23 C24 120.9(4) no
C23 C24 C25 119.3(4) no
C24 C25 C26 120.5(4) no
C21 C26 C25 120.6(3) no
P3 C27 C28 123.6(3) yes
P3 C27 C32 118.3(3) yes
C28 C27 C32 118.1(4) no
C27 C28 C29 121.0(4) no
C28 C29 C30 120.6(4) no
C29 C30 C31 118.9(4) no
C30 C31 C32 121.0(5) no
C27 C32 C31 120.4(4) no
P3 C33 C34 123.8(3) yes
P3 C33 C38 116.0(3) yes
C34 C33 C38 120.05 no
C33 C34 C35 120.02 no
C34 C35 C36 119.98 no
C35 C36 C37 119.96 no
C36 C37 C38 120.01 no
C33 C38 C37 119.97 no
P4 C39 C44 120.7(11) yes
C40 C39 C44 120.01 no
P4 C39 C40 119.3(10) yes
C39 C40 C41 120.00 no
C40 C41 C42 120.00 no
C41 C42 C43 120.01 no
C42 C43 C44 120.00 no
C39 C44 C43 120.00 no
P4 C45 C46 118.7(10) yes
C46 C45 C50 120.03 no
P4 C45 C50 121.2(12) yes
C45 C46 C47 119.98 no
C46 C47 C48 119.99 no
C47 C48 C49 120.03 no
C48 C49 C50 119.98 no
C45 C50 C49 119.99 no
P5 C51 C52 118.0(3) yes
P5 C51 C56 121.7(3) yes
C52 C51 C56 119.98 no
C51 C52 C53 120.03 no
C52 C53 C54 119.99 no
C53 C54 C55 120.01 no
C54 C55 C56 119.99 no
C51 C56 C55 120.00 no
P6 C57 C58 118.1(5) yes
P6 C57 C62 121.9(5) yes
C58 C57 C62 120.01 no
C57 C58 C59 119.94 no
C58 C59 C60 120.05 no
C59 C60 C61 119.98 no
C60 C61 C62 120.03 no
C57 C62 C61 119.99 no
P6 C63 C64 125.8(4) yes
P6 C63 C68 114.1(5) yes
C64 C63 C68 120.03 no
C63 C64 C65 119.98 no
C64 C65 C66 120.04 no
C65 C66 C67 119.98 no
C66 C67 C68 119.98 no
C63 C68 C67 119.99 no
C1 C2 H2A 109.00 no
C1 C2 H2B 109.00 no
C1 C2 H2C 109.00 no
H2A C2 H2B 109.00 no
H2A C2 H2C 110.00 no
H2B C2 H2C 109.00 no
C3 C4 H4A 110.00 no
C3 C4 H4B 110.00 no
C3 C4 H4C 110.00 no
H4A C4 H4B 109.00 no
H4A C4 H4C 109.00 no
H4B C4 H4C 109.00 no
P1 C5 H5A 109.00 no
P1 C5 H5B 109.00 no
P2 C5 H5A 109.00 no
H5A C5 H5B 108.00 no
P2 C5 H5B 109.00 no
H6A C6 H6B 107.00 no
P3 C6 H6B 108.00 no
P2 C6 H6A 108.00 no
P2 C6 H6B 108.00 no
P3 C6 H6A 108.00 no
P4 C7 H7B 108.00 no
P5 C7 H7A 108.00 no
P4 C7 H7A 108.00 no
H7A C7 H7B 108.00 no
P5 C7 H7B 108.00 no
H8A C8 H8B 108.00 no
P6 C8 H8A 108.00 no
P5 C8 H8A 108.00 no
P5 C8 H8B 109.00 no
P6 C8 H8B 109.00 no
C9 C10 H10 120.00 no
C11 C10 H10 120.00 no
C10 C11 H11 120.00 no
C12 C11 H11 120.00 no
C11 C12 H12 121.00 no
C13 C12 H12 120.00 no
C14 C13 H13 120.00 no
C12 C13 H13 120.00 no
C13 C14 H14 120.00 no
C9 C14 H14 120.00 no
C15 C16 H16 120.00 no
C17 C16 H16 120.00 no
C18 C17 H17 120.00 no
C16 C17 H17 120.00 no
C17 C18 H18 120.00 no
C19 C18 H18 120.00 no
C18 C19 H19 120.00 no
C20 C19 H19 120.00 no
C19 C20 H20 120.00 no
C15 C20 H20 120.00 no
C21 C22 H22 120.00 no
C23 C22 H22 120.00 no
C24 C23 H23 120.00 no
C22 C23 H23 119.00 no
C23 C24 H24 120.00 no
C25 C24 H24 120.00 no
C26 C25 H25 120.00 no
C24 C25 H25 120.00 no
C25 C26 H26 120.00 no
C21 C26 H26 120.00 no
C29 C28 H28 120.00 no
C27 C28 H28 119.00 no
C30 C29 H29 120.00 no
C28 C29 H29 120.00 no
C31 C30 H30 120.00 no
C29 C30 H30 121.00 no
C30 C31 H31 119.00 no
C32 C31 H31 120.00 no
C27 C32 H32 120.00 no
C31 C32 H32 120.00 no
P3 C133 C134 121.6(12) yes
P3 C133 C138 118.3(12) yes
C134 C133 C138 120.04 no
C133 C134 C135 119.97 no
C35 C34 H34 120.00 no
C33 C34 H34 120.00 no
C34 C35 H35 120.00 no
C134 C135 C136 120.02 no
C36 C35 H35 120.00 no
C135 C136 C137 119.99 no
C35 C36 H36 120.00 no
C37 C36 H36 120.00 no
C36 C37 H37 120.00 no
C136 C137 C138 119.99 no
C38 C37 H37 120.00 no
C33 C38 H38 120.00 no
C37 C38 H38 120.00 no
C133 C138 C137 119.99 no
P4 C139 C140 125.4(3) yes
C140 C139 C144 119.98 no
P4 C139 C144 114.6(4) yes
C41 C40 H40 120.00 no
C139 C140 C141 120.01 no
C39 C40 H40 120.00 no
C140 C141 C142 119.91 no
C40 C41 H41 120.00 no
C42 C41 H41 120.00 no
C141 C142 C143 120.10 no
C41 C42 H42 120.00 no
C43 C42 H42 120.00 no
C44 C43 H43 120.00 no
C142 C143 C144 119.99 no
C42 C43 H43 120.00 no
C39 C44 H44 120.00 no
C43 C44 H44 120.00 no
C139 C144 C143 120.00 no
P4 C145 C150 122.3(11) yes
C146 C145 C150 119.97 no
P4 C145 C146 117.7(10) yes
C47 C46 H46 120.00 no
C45 C46 H46 120.00 no
C145 C146 C147 120.00 no
C46 C47 H47 120.00 no
C48 C47 H47 120.00 no
C146 C147 C148 119.99 no
C147 C148 C149 120.01 no
C47 C48 H48 120.00 no
C49 C48 H48 120.00 no
C148 C149 C150 120.01 no
C48 C49 H49 120.00 no
C50 C49 H49 120.00 no
C145 C150 C149 120.01 no
C49 C50 H50 120.00 no
C45 C50 H50 120.00 no
P5 C151 C152 117.9(5) yes
P5 C151 C156 122.1(6) yes
C152 C151 C156 119.97 no
C51 C52 H52 120.00 no
C53 C52 H52 120.00 no
C151 C152 C153 120.05 no
C152 C153 C154 119.98 no
C54 C53 H53 120.00 no
C52 C53 H53 120.00 no
C153 C154 C155 119.97 no
C55 C54 H54 120.00 no
C53 C54 H54 120.00 no
C154 C155 C156 120.01 no
C56 C55 H55 120.00 no
C54 C55 H55 120.00 no
C151 C156 C155 120.02 no
C51 C56 H56 120.00 no
C55 C56 H56 120.00 no
P6 C157 C162 123.7(3) yes
C158 C157 C162 119.97 no
P6 C157 C158 116.4(3) yes
C157 C158 C159 119.98 no
C57 C58 H58 120.00 no
C59 C58 H58 120.00 no
C60 C59 H59 120.00 no
C58 C59 H59 120.00 no
C158 C159 C160 119.97 no
C61 C60 H60 120.00 no
C159 C160 C161 120.03 no
C59 C60 H60 120.00 no
C62 C61 H61 120.00 no
C160 C161 C162 120.04 no
C60 C61 H61 120.00 no
C61 C62 H62 120.00 no
C57 C62 H62 120.00 no
C157 C162 C161 120.00 no
C164 C163 C168 120.05 no
P6 C163 C168 118.2(7) yes
P6 C163 C164 121.6(7) yes
C63 C64 H64 120.00 no
C65 C64 H64 120.00 no
C163 C164 C165 119.96 no
C164 C165 C166 120.08 no
C64 C65 H65 120.00 no
C66 C65 H65 120.00 no
C67 C66 H66 120.00 no
C65 C66 H66 120.00 no
C165 C166 C167 119.96 no
C68 C67 H67 120.00 no
C66 C67 H67 120.00 no
C166 C167 C168 120.00 no
C163 C168 C167 119.95 no
C63 C68 H68 120.00 no
C67 C68 H68 120.00 no
C133 C134 H134 120.00 no
C135 C134 H134 120.00 no
C134 C135 H135 120.00 no
C136 C135 H135 120.00 no
C137 C136 H136 120.00 no
C135 C136 H136 120.00 no
C138 C137 H137 120.00 no
C136 C137 H137 120.00 no
C137 C138 H138 120.00 no
C133 C138 H138 120.00 no
C141 C140 H140 120.00 no
C139 C140 H140 120.00 no
C142 C141 H141 120.00 no
C140 C141 H141 120.00 no
C141 C142 H142 120.00 no
C143 C142 H142 120.00 no
C142 C143 H143 120.00 no
C144 C143 H143 120.00 no
C143 C144 H144 120.00 no
C139 C144 H144 120.00 no
C145 C146 H146 120.00 no
C147 C146 H146 120.00 no
C146 C147 H147 120.00 no
C148 C147 H147 120.00 no
C149 C148 H148 120.00 no
C147 C148 H148 120.00 no
C150 C149 H149 120.00 no
C148 C149 H149 120.00 no
C145 C150 H150 120.00 no
C149 C150 H150 120.00 no
C151 C152 H152 120.00 no
C153 C152 H152 120.00 no
C154 C153 H153 120.00 no
C152 C153 H153 120.00 no
C155 C154 H154 120.00 no
C153 C154 H154 120.00 no
C154 C155 H155 120.00 no
C156 C155 H155 120.00 no
C151 C156 H156 120.00 no
C155 C156 H156 120.00 no
C159 C158 H158 120.00 no
C157 C158 H158 120.00 no
C158 C159 H159 120.00 no
C160 C159 H159 120.00 no
C159 C160 H160 120.00 no
C161 C160 H160 120.00 no
C162 C161 H161 120.00 no
C160 C161 H161 120.00 no
C157 C162 H162 120.00 no
C161 C162 H162 120.00 no
C163 C164 H164 120.00 no
C165 C164 H164 120.00 no
C164 C165 H165 120.00 no
C166 C165 H165 120.00 no
C165 C166 H166 120.00 no
C167 C166 H166 120.00 no
C166 C167 H167 120.00 no
C168 C167 H167 120.00 no
C163 C168 H168 120.00 no
C167 C168 H168 120.00 no
F1 B1 F2 107.1(5) yes
F1 B1 F3 110.3(5) yes
F1 B1 F4 113.5(5) yes
F2 B1 F3 107.1(5) yes
F2 B1 F4 108.8(4) yes
F3 B1 F4 109.8(5) yes

loop_
_geom_bond_atom_site_label_1
_geom_bond_atom_site_label_2
_geom_bond_distance
_geom_bond_publ_flag
Cu1 Cl1 2.3333(11) yes
Cu1 P1 2.2408(10) yes
Cu1 P6 2.2455(10) yes
Cu1 N1 2.143(4) yes
Cu2 Cl1 2.4282(10) yes
Cu2 Cl2 2.3862(10) yes
Cu2 P2 2.2496(10) yes
Cu2 P5 2.2412(9) yes
Cu3 Cl2 2.3612(10) yes
Cu3 P3 2.2464(10) yes
Cu3 P4 2.2447(10) yes
Cu3 N2 2.065(4) yes
P1 C5 1.836(4) yes
P1 C9 1.823(4) yes
P1 C15 1.822(3) yes
P2 C5 1.836(4) yes
P2 C6 1.846(4) yes
P2 C21 1.829(4) yes
P3 C6 1.826(4) yes
P3 C27 1.827(4) yes
P3 C33 1.875(3) yes
P3 C133 1.717(12) yes
P4 C7 1.825(4) yes
P4 C45 1.820(15) yes
P4 C139 1.864(4) yes
P4 C39 1.756(11) yes
P4 C145 1.838(14) yes
P5 C7 1.840(4) yes
P5 C8 1.840(4) yes
P5 C51 1.834(4) yes
P5 C151 1.813(7) yes
P6 C8 1.827(4) yes
P6 C63 1.850(5) yes
P6 C157 1.817(4) yes
P6 C57 1.854(6) yes
P6 C163 1.818(7) yes
F1 B1 1.358(6) yes
F2 B1 1.417(7) yes
F3 B1 1.378(8) yes
F4 B1 1.348(7) yes
N1 C1 1.157(6) yes
N2 C3 1.134(7) yes
C1 C2 1.397(8) no
C3 C4 1.448(8) no
C9 C14 1.386(5) no
C9 C10 1.385(5) no
C10 C11 1.390(6) no
C11 C12 1.375(6) no
C12 C13 1.374(5) no
C13 C14 1.391(6) no
C15 C20 1.393(6) no
C15 C16 1.385(5) no
C16 C17 1.390(5) no
C17 C18 1.381(6) no
C18 C19 1.369(5) no
C19 C20 1.385(5) no
C21 C22 1.387(5) no
C21 C26 1.383(6) no
C22 C23 1.387(6) no
C23 C24 1.372(7) no
C24 C25 1.375(6) no
C25 C26 1.378(5) no
C27 C32 1.376(6) no
C27 C28 1.385(5) no
C28 C29 1.385(6) no
C29 C30 1.360(7) no
C30 C31 1.374(6) no
C31 C32 1.384(6) no
C33 C34 1.3889 no
C33 C38 1.3903 no
C34 C35 1.3902 no
C35 C36 1.3907 no
C36 C37 1.3907 no
C37 C38 1.3900 no
C39 C44 1.3900 no
C39 C40 1.3898 no
C40 C41 1.3905 no
C41 C42 1.3900 no
C42 C43 1.3898 no
C43 C44 1.3905 no
C45 C46 1.3905 no
C45 C50 1.3905 no
C46 C47 1.3898 no
C47 C48 1.3905 no
C48 C49 1.3905 no
C49 C50 1.3898 no
C51 C52 1.3906 no
C51 C56 1.3896 no
C52 C53 1.3893 no
C53 C54 1.3904 no
C54 C55 1.3895 no
C55 C56 1.3908 no
C57 C62 1.3913 no
C57 C58 1.3894 no
C58 C59 1.3912 no
C59 C60 1.3893 no
C60 C61 1.3903 no
C61 C62 1.3892 no
C63 C68 1.3899 no
C63 C64 1.3897 no
C64 C65 1.3892 no
C65 C66 1.3905 no
C66 C67 1.3897 no
C67 C68 1.3905 no
C2 H2C 0.9600 no
C2 H2B 0.9600 no
C2 H2A 0.9600 no
C4 H4A 0.9600 no
C4 H4C 0.9600 no
C4 H4B 0.9600 no
C5 H5B 0.9700 no
C5 H5A 0.9700 no
C6 H6A 0.9700 no
C6 H6B 0.9700 no
C7 H7B 0.9700 no
C7 H7A 0.9700 no
C8 H8A 0.9700 no
C8 H8B 0.9700 no
C10 H10 0.9300 no
C11 H11 0.9300 no
C12 H12 0.9300 no
C13 H13 0.9300 no
C14 H14 0.9300 no
C16 H16 0.9300 no
C17 H17 0.9300 no
C18 H18 0.9300 no
C19 H19 0.9300 no
C20 H20 0.9300 no
C22 H22 0.9300 no
C23 H23 0.9300 no
C24 H24 0.9300 no
C25 H25 0.9300 no
C26 H26 0.9300 no
C28 H28 0.9300 no
C29 H29 0.9300 no
C30 H30 0.9300 no
C31 H31 0.9300 no
C32 H32 0.9300 no
C133 C134 1.3898 no
C133 C138 1.3902 no
C134 C135 1.3899 no
C34 H34 0.9300 no
C35 H35 0.9300 no
C135 C136 1.3905 no
C36 H36 0.9300 no
C136 C137 1.3903 no
C37 H37 0.9300 no
C137 C138 1.3899 no
C38 H38 0.9300 no
C139 C140 1.3907 no
C139 C144 1.3906 no
C140 C141 1.3911 no
C40 H40 0.9300 no
C141 C142 1.3899 no
C41 H41 0.9300 no
C142 C143 1.3895 no
C42 H42 0.9300 no
C143 C144 1.3899 no
C43 H43 0.9300 no
C44 H44 0.9300 no
C145 C146 1.3906 no
C145 C150 1.3900 no
C146 C147 1.3902 no
C46 H46 0.9300 no
C47 H47 0.9300 no
C147 C148 1.3900 no
C148 C149 1.3895 no
C48 H48 0.9300 no
C49 H49 0.9300 no
C149 C150 1.3901 no
C50 H50 0.9300 no
C151 C156 1.3894 no
C151 C152 1.3896 no
C152 C153 1.3897 no
C52 H52 0.9300 no
C53 H53 0.9300 no
C153 C154 1.3894 no
C154 C155 1.3908 no
C54 H54 0.9300 no
C55 H55 0.9300 no
C155 C156 1.3892 no
C56 H56 0.9300 no
C157 C162 1.3903 no
C157 C158 1.3910 no
C158 C159 1.3904 no
C58 H58 0.9300 no
C59 H59 0.9300 no
C159 C160 1.3904 no
C160 C161 1.3890 no
C60 H60 0.9300 no
C61 H61 0.9300 no
C161 C162 1.3895 no
C62 H62 0.9300 no
C163 C164 1.3896 no
C163 C168 1.3899 no
C64 H64 0.9300 no
C164 C165 1.3890 no
C65 H65 0.9300 no
C165 C166 1.3898 no
C166 C167 1.3896 no
C66 H66 0.9300 no
C167 C168 1.3908 no
C67 H67 0.9300 no
C68 H68 0.9300 no
C134 H134 0.9300 no
C135 H135 0.9300 no
C136 H136 0.9300 no
C137 H137 0.9300 no
C138 H138 0.9300 no
C140 H140 0.9300 no
C141 H141 0.9300 no
C142 H142 0.9300 no
C143 H143 0.9300 no
C144 H144 0.9300 no
C146 H146 0.9300 no
C147 H147 0.9300 no
C148 H148 0.9300 no
C149 H149 0.9300 no
C150 H150 0.9300 no
C152 H152 0.9300 no
C153 H153 0.9300 no
C154 H154 0.9300 no
C155 H155 0.9300 no
C156 H156 0.9300 no
C158 H158 0.9300 no
C159 H159 0.9300 no
C160 H160 0.9300 no
C161 H161 0.9300 no
C162 H162 0.9300 no
C164 H164 0.9300 no
C165 H165 0.9300 no
C166 H166 0.9300 no
C167 H167 0.9300 no
C168 H168 0.9300 no

loop_
_geom_contact_atom_site_label_1
_geom_contact_atom_site_label_2
_geom_contact_distance
_geom_contact_site_symmetry_2
_geom_contact_publ_flag
Cl1 C19 3.641(4) 2_667 no
Cl2 P2 3.7407(13) . no
Cl2 P5 3.7192(13) . no
Cl2 C66 3.567(5) 1_655 no
Cl1 H52 3.0600 . no
Cl1 H58 2.8000 . no
Cl1 H19 2.9200 2_667 no
Cl1 H20 3.1200 . no
Cl1 H26 3.1300 . no
Cl1 H35 3.1000 1_565 no
Cl2 H12 3.0800 1_655 no
Cl2 H26 3.0700 . no
Cl2 H32 2.9500 . no
Cl2 H46 2.9500 . no
Cl2 H66 2.9200 1_655 no
Cl2 H146 3.0000 . no
Cl2 H152 2.9700 . no
P1 N1 3.353(4) . no
P2 Cl2 3.7407(13) . no
P3 N2 3.469(4) . no
P4 N2 3.423(4) . no
P5 Cl2 3.7192(13) . no
F1 C4 3.337(7) 1_455 no
F1 C159 3.359(5) 1_545 no
F1 C160 3.243(5) 1_545 no
F2 C7 3.302(6) . no
F2 C8 3.276(5) . no
F3 C3 3.184(7) 1_455 no
F3 C4 3.266(7) 1_455 no
F4 C8 3.343(5) . no
F4 C7 3.319(5) . no
F1 H40 2.8400 . no
F1 H4B 2.4400 1_455 no
F1 H160 2.6400 1_545 no
F1 H159 2.8700 1_545 no
F2 H7A 2.6700 . no
F2 H140 2.8400 . no
F2 H8B 2.6000 . no
F2 H64 2.7000 . no
F3 H4B 2.6100 1_455 no
F4 H5B 2.4400 . no
F4 H10 2.8500 . no
F4 H8B 2.4400 . no
F4 H6B 2.7900 . no
F4 H7A 2.4100 . no
N1 P1 3.353(4) . no
N2 P3 3.469(4) . no
N2 P4 3.423(4) . no
N2 C44 3.413(15) . no
N1 H158 2.8100 . no
N2 H38 2.9000 . no
N2 H44 2.8400 . no
N2 H138 2.7600 . no
C3 F3 3.184(7) 1_655 no
C3 C44 3.530(15) . no
C4 F3 3.266(7) 1_655 no
C4 C141 3.570(7) 2_756 no
C4 C142 3.387(7) 2_756 no
C4 F1 3.337(7) 1_655 no
C7 F4 3.319(5) . no
C7 F2 3.302(6) . no
C8 F4 3.343(5) . no
C8 F2 3.276(5) . no
C10 C164 3.497(9) . no
C11 C66 3.552(7) . no
C11 C165 3.359(9) . no
C11 C65 3.589(7) . no
C14 C16 3.326(5) . no
C15 C21 3.477(6) . no
C15 C22 3.508(6) . no
C16 C14 3.326(5) . no
C18 C35 3.566(5) 2_657 no
C19 Cl1 3.641(4) 2_667 no
C20 C21 3.415(5) . no
C20 C26 3.538(6) . no
C21 C20 3.415(5) . no
C21 C27 3.482(6) . no
C21 C15 3.477(6) . no
C22 C15 3.508(6) . no
C26 C32 3.590(6) . no
C26 C20 3.538(6) . no
C27 C21 3.482(6) . no
C28 C34 3.590(6) . no
C32 C26 3.590(6) . no
C34 C28 3.590(6) . no
C35 C18 3.566(5) 2_657 no
C37 C42 3.5975 . no
C38 C44 3.5967 . no
C42 C37 3.5975 . no
C43 C50 3.4556 2_756 no
C43 C49 3.5558 2_756 no
C43 C44 3.2427 2_756 no
C44 C44 3.2889 2_756 no
C44 C38 3.5967 . no
C44 N2 3.413(15) . no
C44 C50 3.4415 . no
C44 C3 3.530(15) . no
C44 C43 3.2427 2_756 no
C45 C151 3.5318 . no
C46 C151 3.4358 . no
C46 C152 3.1878 . no
C47 C152 3.5647 . no
C47 C47 3.5951 2_766 no
C47 C153 3.4367 . no
C48 C153 3.5627 2_766 no
C49 C62 3.5447 2_666 no
C49 C43 3.5558 2_756 no
C50 C44 3.4415 . no
C50 C61 3.4113 2_666 no
C50 C43 3.4556 2_756 no
C61 C50 3.4113 2_666 no
C62 C49 3.5447 2_666 no
C65 C11 3.589(7) . no
C66 C11 3.552(7) . no
C66 Cl2 3.567(5) 1_455 no
C67 C137 3.3334 1_465 no
C67 C136 3.5779 1_465 no
C1 H25 3.0200 2_667 no
C1 H24 3.0600 2_667 no
C3 H144 3.0700 . no
C3 H38 3.0400 . no
C3 H138 2.8300 . no
C3 H44 2.8500 . no
C5 H22 3.0100 . no
C5 H10 2.7500 . no
C6 H34 2.6500 . no
C6 H134 2.5800 . no
C7 H56 2.7600 . no
C7 H140 2.6100 . no
C7 H40 2.7400 . no
C8 H164 2.6400 . no
C8 H156 2.8300 . no
C8 H162 3.0000 . no
C8 H64 2.5600 . no
C9 H16 2.8500 . no
C10 H5B 2.7500 . no
C11 H31 3.0900 1_455 no
C12 H2A 3.0900 2_567 no
C13 H2A 2.7900 2_567 no
C14 H16 3.0200 . no
C15 H13 3.0800 2_567 no
C15 H14 2.8500 . no
C16 H29 3.0400 2_657 no
C16 H14 3.0300 . no
C16 H13 3.0800 2_567 no
C16 H5A 3.0300 . no
C17 H13 3.0600 2_567 no
C18 H13 3.0700 2_567 no
C19 H13 3.0900 2_567 no
C19 H25 3.0500 2_667 no
C20 H13 3.0800 2_567 no
C20 H25 2.9800 2_667 no
C22 H5A 2.8800 . no
C22 H6A 2.8900 . no
C26 H19 3.0500 2_667 no
C27 H138 3.0800 . no
C28 H6A 3.0300 . no
C33 H28 2.9600 . no
C34 H6B 2.9400 . no
C34 H23 2.9900 2_657 no
C34 H28 2.9200 . no
C34 H6A 2.8500 . no
C35 H18 2.8800 2_657 no
C136 C67 3.5779 1_645 no
C36 H18 3.0000 2_657 no
C137 C67 3.3334 1_645 no
C39 H50 2.8300 . no
C40 H7A 2.9000 . no
C141 C4 3.570(7) 2_756 no
C42 H53 3.0700 1_545 no
C142 C4 3.387(7) 2_756 no
C43 H44 2.5600 2_756 no
C44 H43 2.7700 2_756 no
C44 H38 3.0700 . no
C44 H44 2.8600 2_756 no
C45 H43 2.7600 2_756 no
C45 H44 2.9600 . no
C47 H47 2.8500 2_766 no
C48 H153 2.7900 2_766 no
C48 H47 3.0600 2_766 no
C49 H62 2.8700 2_666 no
C49 H43 2.8500 2_756 no
C49 H137 3.0300 2_756 no
C50 H4C 3.0500 2_756 no
C50 H43 2.5600 2_756 no
C50 H61 2.7200 2_666 no
C50 H7B 3.1000 . no
C151 C157 3.4832 . no
C151 C46 3.4358 . no
C151 C45 3.5318 . no
C151 C162 3.4945 . no
C152 C47 3.5647 . no
C152 C46 3.1878 . no
C153 C48 3.5627 2_766 no
C153 C47 3.4367 . no
C54 H42 3.0600 1_565 no
C155 C161 3.3224 . no
C155 C162 3.3372 . no
C156 C162 2.9692 . no
C56 H8A 2.9800 . no
C156 C157 3.5087 . no
C56 H7B 2.7000 . no
C156 C161 3.5275 . no
C157 C156 3.5087 . no
C157 C151 3.4832 . no
C159 F1 3.359(5) 1_565 no
C160 F1 3.243(5) 1_565 no
C161 C155 3.3224 . no
C161 C156 3.5275 . no
C61 H50 2.8100 2_666 no
C162 C156 2.9692 . no
C162 C151 3.4945 . no
C162 C155 3.3372 . no
C63 H62 2.8300 . no
C64 H8A 2.9100 . no
C64 H8B 2.7300 . no
C164 C10 3.497(9) . no
C165 C11 3.359(9) . no
C67 H137 2.7800 1_465 no
C133 H28 2.8900 . no
C134 H6A 3.0000 . no
C134 H6B 2.8700 . no
C136 H53 3.0000 1_545 no
C136 H67 3.0000 1_645 no
C137 H67 2.8000 1_645 no
C140 H7A 2.8300 . no
C140 H7B 2.9400 . no
C141 H4B 3.0700 2_756 no
C142 H4C 3.0500 2_756 no
C142 H4B 3.0200 2_756 no
C143 H4C 3.0800 2_756 no
C150 H7B 2.9700 . no
C152 H46 2.9900 . no
C153 H48 3.0200 2_766 no
C156 H7B 3.0300 . no
C156 H8A 2.6900 . no
C156 H162 2.7400 . no
C160 H41 2.9700 1_565 no
C162 H8A 2.9000 . no
C162 H156 2.9100 . no
C164 H8B 2.8400 . no
C166 H48 3.0200 2_666 no
B1 H8B 2.9700 . no
B1 H4B 2.9900 1_455 no
B1 H7A 2.9500 . no
H2A C12 3.0900 2_567 no
H2A C13 2.7900 2_567 no
H4B F3 2.6100 1_655 no
H4B F1 2.4400 1_655 no
H4B B1 2.9900 1_655 no
H4B C141 3.0700 2_756 no
H4B C142 3.0200 2_756 no
H4C H50 2.3100 2_756 no
H4C C143 3.0800 2_756 no
H4C C50 3.0500 2_756 no
H4C C142 3.0500 2_756 no
H5A C16 3.0300 . no
H5A H22 2.3800 . no
H5A C22 2.8800 . no
H5B H10 2.1100 . no
H5B H6B 2.5200 . no
H5B F4 2.4400 . no
H5B C10 2.7500 . no
H6A H22 2.4800 . no
H6A C22 2.8900 . no
H6A H34 2.2200 . no
H6A C34 2.8500 . no
H6A C28 3.0300 . no
H6A C134 3.0000 . no
H6A H134 2.4300 . no
H6B C134 2.8700 . no
H6B H134 2.2600 . no
H6B H34 2.5400 . no
H6B F4 2.7900 . no
H6B C34 2.9400 . no
H6B H5B 2.5200 . no
H7A C40 2.9000 . no
H7A H40 2.2300 . no
H7A F4 2.4100 . no
H7A F2 2.6700 . no
H7A C140 2.8300 . no
H7A B1 2.9500 . no
H7A H8B 2.5200 . no
H7A H140 2.2600 . no
H7B H140 2.3900 . no
H7B C150 2.9700 . no
H7B C156 3.0300 . no
H7B C50 3.1000 . no
H7B C56 2.7000 . no
H7B C140 2.9400 . no
H7B H56 2.0700 . no
H7B H161 2.4600 2_666 no
H7B H61 2.5700 2_666 no
H8A H156 2.1300 . no
H8A H162 2.3600 . no
H8A C156 2.6900 . no
H8A C56 2.9800 . no
H8A C64 2.9100 . no
H8A C162 2.9000 . no
H8A H64 2.3400 . no
H8A H55 2.4500 2_666 no
H8A H155 2.3700 2_666 no
H8A H164 2.5900 . no
H8B C64 2.7300 . no
H8B B1 2.9700 . no
H8B F2 2.6000 . no
H8B F4 2.4400 . no
H8B H64 2.1900 . no
H8B C164 2.8400 . no
H8B H7A 2.5200 . no
H8B H164 2.2000 . no
H10 H5B 2.1100 . no
H10 C5 2.7500 . no
H10 F4 2.8500 . no
H12 Cl2 3.0800 1_455 no
H13 C18 3.0700 2_567 no
H13 C19 3.0900 2_567 no
H13 C20 3.0800 2_567 no
H13 C17 3.0600 2_567 no
H13 C15 3.0800 2_567 no
H13 C16 3.0800 2_567 no
H14 C15 2.8500 . no
H14 C16 3.0300 . no
H14 H14 2.5200 2_567 no
H16 H29 2.5200 2_657 no
H16 C9 2.8500 . no
H16 C14 3.0200 . no
H18 C36 3.0000 2_657 no
H18 C35 2.8800 2_657 no
H19 C26 3.0500 2_667 no
H19 Cl1 2.9200 2_667 no
H20 Cl1 3.1200 . no
H22 C5 3.0100 . no
H22 H5A 2.3800 . no
H22 H6A 2.4800 . no
H23 C34 2.9900 2_657 no
H23 H28 2.5400 2_657 no
H23 H34 2.3500 2_657 no
H24 C1 3.0600 2_667 no
H25 C1 3.0200 2_667 no
H25 C19 3.0500 2_667 no
H25 C20 2.9800 2_667 no
H26 Cl1 3.1300 . no
H26 Cl2 3.0700 . no
H28 H23 2.5400 2_657 no
H28 C33 2.9600 . no
H28 C34 2.9200 . no
H28 C133 2.8900 . no
H29 H16 2.5200 2_657 no
H29 C16 3.0400 2_657 no
H31 C11 3.0900 1_655 no
H32 Cl2 2.9500 . no
H34 H6A 2.2200 . no
H34 H6B 2.5400 . no
H34 C6 2.6500 . no
H34 H23 2.3500 2_657 no
H35 Cl1 3.1000 1_545 no
H38 N2 2.9000 . no
H38 C44 3.0700 . no
H38 C3 3.0400 . no
H40 C7 2.7400 . no
H40 F1 2.8400 . no
H40 H7A 2.2300 . no
H41 C160 2.9700 1_545 no
H41 H160 2.4000 1_545 no
H42 H53 2.5400 1_545 no
H42 H54 2.4300 1_545 no
H42 C54 3.0600 1_545 no
H43 C45 2.7600 2_756 no
H43 C49 2.8500 2_756 no
H43 C50 2.5600 2_756 no
H43 C44 2.7700 2_756 no
H43 H44 2.1400 2_756 no
H44 C45 2.9600 . no
H44 C43 2.5600 2_756 no
H44 C3 2.8500 . no
H44 N2 2.8400 . no
H44 C44 2.8600 2_756 no
H44 H43 2.1400 2_756 no
H46 Cl2 2.9500 . no
H46 C152 2.9900 . no
H47 C48 3.0600 2_766 no
H47 C47 2.8500 2_766 no
H47 H47 2.2600 2_766 no
H48 H153 2.2400 2_766 no
H48 C166 3.0200 2_666 no
H48 C153 3.0200 2_766 no
H49 H62 2.5700 2_666 no
H49 H137 2.3600 2_756 no
H50 H4C 2.3100 2_756 no
H50 C39 2.8300 . no
H50 H61 2.0700 2_666 no
H50 C61 2.8100 2_666 no
H52 Cl1 3.0600 . no
H53 C42 3.0700 1_565 no
H53 H136 2.5600 1_565 no
H53 C136 3.0000 1_565 no
H53 H42 2.5400 1_565 no
H54 H42 2.4300 1_565 no
H55 H8A 2.4500 2_666 no
H56 C7 2.7600 . no
H56 H7B 2.0700 . no
H58 Cl1 2.8000 . no
H61 H50 2.0700 2_666 no
H61 H7B 2.5700 2_666 no
H61 C50 2.7200 2_666 no
H62 C49 2.8700 2_666 no
H62 H49 2.5700 2_666 no
H62 C63 2.8300 . no
H64 H8B 2.1900 . no
H64 H8A 2.3400 . no
H64 F2 2.7000 . no
H64 C8 2.5600 . no
H66 Cl2 2.9200 1_455 no
H67 C136 3.0000 1_465 no
H67 C137 2.8000 1_465 no
H67 H137 2.4600 1_465 no
H134 H6B 2.2600 . no
H134 C6 2.5800 . no
H134 H6A 2.4300 . no
H136 H53 2.5600 1_545 no
H137 C49 3.0300 2_756 no
H137 H49 2.3600 2_756 no
H137 H67 2.4600 1_645 no
H137 C67 2.7800 1_645 no
H138 N2 2.7600 . no
H138 C3 2.8300 . no
H138 C27 3.0800 . no
H140 H7A 2.2600 . no
H140 F2 2.8400 . no
H140 C7 2.6100 . no
H140 H7B 2.3900 . no
H144 C3 3.0700 . no
H146 Cl2 3.0000 . no
H152 Cl2 2.9700 . no
H153 C48 2.7900 2_766 no
H153 H48 2.2400 2_766 no
H155 H8A 2.3700 2_666 no
H156 C8 2.8300 . no
H156 H162 2.4000 . no
H156 H156 2.6000 2_666 no
H156 C162 2.9100 . no
H156 H8A 2.1300 . no
H158 N1 2.8100 . no
H159 F1 2.8700 1_565 no
H160 H41 2.4000 1_565 no
H160 F1 2.6400 1_565 no
H161 H7B 2.4600 2_666 no
H162 C8 3.0000 . no
H162 H8A 2.3600 . no
H162 C156 2.7400 . no
H162 H156 2.4000 . no
H164 H8A 2.5900 . no
H164 H8B 2.2000 . no
H164 C8 2.6400 . no

loop_
_geom_hbond_atom_site_label_D
_geom_hbond_atom_site_label_H
_geom_hbond_atom_site_label_A
_geom_hbond_distance_DH
_geom_hbond_distance_HA
_geom_hbond_distance_DA
_geom_hbond_angle_DHA
_geom_hbond_site_symmetry_A
_geom_hbond_publ_flag
C4 H4B F1 0.9600 2.4400 3.337(7) 156.00 1_655 yes
C5 H5B F4 0.9700 2.4400 3.372(4) 160.00 . yes
C7 H7A F4 0.9700 2.4100 3.319(5) 156.00 . yes
C8 H8B F4 0.9700 2.4400 3.343(5) 156.00 . yes

loop_
_geom_torsion_atom_site_label_1
_geom_torsion_atom_site_label_2
_geom_torsion_atom_site_label_3
_geom_torsion_atom_site_label_4
_geom_torsion
_geom_torsion_publ_flag
P1 Cu1 Cl1 Cu2 65.31(4) no
P6 Cu1 Cl1 Cu2 -69.20(4) no
N1 Cu1 Cl1 Cu2 173.55(11) no
N1 Cu1 P6 C157 59.7(2) no
P6 Cu1 P1 C15 -168.58(15) no
N1 Cu1 P1 C15 -51.40(18) no
P6 Cu1 P1 C5 70.67(14) no
N1 Cu1 P1 C5 -172.15(17) no
Cl1 Cu1 P1 C9 -179.51(12) no
P6 Cu1 P1 C9 -47.46(13) no
N1 Cu1 P1 C9 69.72(17) no
Cl1 Cu1 P6 C8 68.24(15) no
Cl1 Cu1 P1 C5 -61.37(14) no
P1 Cu1 P6 C8 -65.96(15) no
N1 Cu1 P6 C8 -177.75(18) no
Cl1 Cu1 P6 C63 -178.9(2) no
P1 Cu1 P6 C63 47.0(2) no
N1 Cu1 P6 C63 -64.8(3) no
Cl1 Cu1 P1 C15 59.38(15) no
P1 Cu1 P6 C157 171.48(18) no
Cl1 Cu1 P6 C157 -54.32(18) no
Cl1 Cu2 Cl2 Cu3 178.02(3) no
P2 Cu2 Cl2 Cu3 64.52(4) no
Cl1 Cu2 P2 C6 -174.31(14) no
Cl2 Cu2 P2 C6 -63.06(15) no
P5 Cu2 Cl2 Cu3 -67.63(4) no
P2 Cu2 Cl1 Cu1 -65.71(4) no
P5 Cu2 Cl1 Cu1 67.15(4) no
Cl1 Cu2 P2 C5 71.18(14) no
Cl2 Cu2 P2 C5 -177.58(13) no
P5 Cu2 P2 C5 -53.97(14) no
Cl1 Cu2 P5 C51 57.93(17) no
Cl2 Cu2 P5 C51 -53.48(17) no
P2 Cu2 P5 C51 -177.37(17) no
Cl2 Cu2 Cl1 Cu1 -179.43(3) no
P2 Cu2 P5 C7 -54.49(15) no
Cl1 Cu2 P5 C8 -66.00(15) no
Cl2 Cu2 P5 C8 -177.40(14) no
P2 Cu2 P5 C8 58.71(15) no
P5 Cu2 P2 C6 60.54(15) no
Cl1 Cu2 P2 C21 -52.42(15) no
Cl1 Cu2 P5 C7 -179.20(14) no
P5 Cu2 P2 C21 -177.57(14) no
Cl2 Cu2 P5 C7 69.40(14) no
Cl2 Cu2 P2 C21 58.82(15) no
P3 Cu3 Cl2 Cu2 -67.61(4) no
P4 Cu3 Cl2 Cu2 64.53(4) no
N2 Cu3 P4 C139 67.5(2) no
N2 Cu3 Cl2 Cu2 177.34(11) no
P3 Cu3 P4 C139 -51.98(19) no
N2 Cu3 P3 C27 58.45(18) no
Cl2 Cu3 P3 C33 -178.78(14) no
P4 Cu3 P3 C33 53.57(15) no
N2 Cu3 P3 C33 -64.84(18) no
Cl2 Cu3 P4 C7 -61.07(15) no
P3 Cu3 P4 C7 66.54(15) no
N2 Cu3 P4 C7 -174.03(18) no
Cl2 Cu3 P4 C45 60.9(5) no
P3 Cu3 P4 C45 -171.5(5) no
N2 Cu3 P4 C45 -52.0(5) no
Cl2 Cu3 P4 C139 -179.59(18) no
Cl2 Cu3 P3 C6 65.53(14) no
P4 Cu3 P3 C6 -62.12(14) no
N2 Cu3 P3 C6 179.47(17) no
Cl2 Cu3 P3 C27 -55.49(15) no
P4 Cu3 P3 C27 176.86(14) no
Cu1 P1 C5 P2 44.8(2) no
C9 P1 C5 P2 168.57(17) no
C15 P1 C5 P2 -83.5(2) no
Cu1 P1 C15 C20 -20.0(4) no
C5 P1 C15 C20 106.6(3) no
C9 P1 C15 C20 -146.0(3) no
C5 P1 C9 C14 154.4(3) no
Cu1 P1 C15 C16 163.8(3) no
C5 P1 C15 C16 -69.6(4) no
C9 P1 C15 C16 37.8(4) no
Cu1 P1 C9 C10 90.7(3) no
C5 P1 C9 C10 -33.8(3) no
C15 P1 C9 C10 -141.1(3) no
Cu1 P1 C9 C14 -81.1(3) no
C15 P1 C9 C14 47.1(3) no
C5 P2 C21 C22 45.5(4) no
C6 P2 C21 C22 -55.6(4) no
Cu2 P2 C5 P1 -52.8(2) no
C6 P2 C5 P1 -178.51(18) no
C21 P2 C5 P1 76.3(2) no
Cu2 P2 C6 P3 48.4(2) no
Cu2 P2 C21 C22 174.8(3) no
C21 P2 C6 P3 -80.0(2) no
Cu2 P2 C21 C26 -5.2(4) no
C5 P2 C6 P3 172.99(19) no
C6 P2 C21 C26 124.4(3) no
C5 P2 C21 C26 -134.5(3) no
C33 P3 C27 C28 -41.5(4) no
C6 P3 C27 C28 62.3(4) no
C33 P3 C6 P2 -173.58(19) no
C27 P3 C33 C34 83.4(4) no
Cu3 P3 C33 C34 -148.1(3) no
C6 P3 C33 C34 -24.4(4) no
C33 P3 C27 C32 138.2(3) no
Cu3 P3 C33 C38 35.8(3) no
Cu3 P3 C27 C28 -171.5(3) no
C27 P3 C33 C38 -92.8(3) no
Cu3 P3 C27 C32 8.2(4) no
C6 P3 C33 C38 159.5(3) no
C27 P3 C6 P2 78.9(2) no
C6 P3 C27 C32 -118.1(3) no
Cu3 P3 C6 P2 -47.7(2) no
Cu3 P4 C45 C46 -27.0(14) no
Cu3 P4 C139 C144 -53.7(4) no
C45 P4 C139 C140 -106.8(6) no
C7 P4 C139 C144 179.6(3) no
C45 P4 C139 C144 73.2(6) no
C139 P4 C45 C46 -155.2(11) no
Cu3 P4 C45 C50 157.4(10) no
C7 P4 C45 C46 101.4(12) no
C139 P4 C7 P5 175.9(2) no
C7 P4 C45 C50 -74.2(12) no
C7 P4 C139 C140 -0.4(4) no
C139 P4 C45 C50 29.2(13) no
Cu3 P4 C7 P5 48.2(2) no
Cu3 P4 C139 C140 126.3(3) no
C45 P4 C7 P5 -79.9(5) no
C8 P5 C51 C52 107.0(4) no
Cu2 P5 C51 C56 164.3(3) no
C7 P5 C8 P6 172.1(2) no
C8 P5 C7 P4 -175.56(19) no
Cu2 P5 C51 C52 -22.7(5) no
C7 P5 C51 C52 -151.0(4) no
C7 P5 C51 C56 36.1(4) no
C8 P5 C51 C56 -66.0(4) no
C51 P5 C7 P4 79.2(2) no
Cu2 P5 C8 P6 50.1(2) no
C51 P5 C8 P6 -82.7(2) no
Cu2 P5 C7 P4 -52.8(2) no
C157 P6 C63 C64 107.5(6) no
C157 P6 C8 P5 78.0(3) no
C157 P6 C63 C68 -75.7(5) no
Cu1 P6 C157 C158 -13.2(5) no
C63 P6 C157 C158 116.4(4) no
C8 P6 C63 C64 -2.4(6) no
Cu1 P6 C157 C162 167.7(4) no
C63 P6 C157 C162 -62.7(5) no
Cu1 P6 C63 C68 53.1(5) no
C8 P6 C63 C68 174.5(5) no
C63 P6 C8 P5 -172.2(3) no
Cu1 P6 C63 C64 -123.8(5) no
C8 P6 C157 C158 -139.5(4) no
Cu1 P6 C8 P5 -49.0(2) no
C8 P6 C157 C162 41.4(5) no
C10 C9 C14 C13 1.8(6) no
P1 C9 C10 C11 -172.4(3) no
P1 C9 C14 C13 174.0(3) no
C14 C9 C10 C11 -0.6(6) no
C9 C10 C11 C12 -0.3(6) no
C10 C11 C12 C13 -0.1(6) no
C11 C12 C13 C14 1.3(6) no
C12 C13 C14 C9 -2.2(6) no
C16 C15 C20 C19 0.1(6) no
P1 C15 C16 C17 176.7(3) no
C20 C15 C16 C17 0.6(6) no
P1 C15 C20 C19 -176.2(3) no
C15 C16 C17 C18 -0.5(6) no
C16 C17 C18 C19 -0.3(6) no
C17 C18 C19 C20 1.0(6) no
C18 C19 C20 C15 -0.9(6) no
C22 C21 C26 C25 -0.6(6) no
C26 C21 C22 C23 0.9(6) no
P2 C21 C26 C25 179.4(3) no
P2 C21 C22 C23 -179.1(3) no
C21 C22 C23 C24 -0.2(7) no
C22 C23 C24 C25 -0.7(7) no
C23 C24 C25 C26 1.0(7) no
C24 C25 C26 C21 -0.3(6) no
P3 C27 C28 C29 -179.3(4) no
C28 C27 C32 C31 -0.2(6) no
C32 C27 C28 C29 1.1(6) no
P3 C27 C32 C31 -179.8(3) no
C27 C28 C29 C30 -1.3(7) no
C28 C29 C30 C31 0.5(7) no
C29 C30 C31 C32 0.5(7) no
C30 C31 C32 C27 -0.6(7) no
P3 C33 C34 C35 -176.0(3) no
C34 C33 C38 C37 0.02 no
C38 C33 C34 C35 -0.04 no
P3 C33 C38 C37 176.3(3) no
C33 C34 C35 C36 0.06 no
C34 C35 C36 C37 -0.03 no
C35 C36 C37 C38 -0.02 no
C36 C37 C38 C33 0.03 no
C50 C45 C46 C47 0.00 no
P4 C45 C50 C49 175.5(11) no
P4 C45 C46 C47 -175.7(11) no
C46 C45 C50 C49 0.00 no
C45 C46 C47 C48 0.00 no
C46 C47 C48 C49 0.00 no
C47 C48 C49 C50 0.00 no
C48 C49 C50 C45 0.00 no
P5 C51 C52 C53 -173.1(4) no
P5 C51 C56 C55 172.9(4) no
C52 C51 C56 C55 0.00 no
C56 C51 C52 C53 -0.03 no
C51 C52 C53 C54 0.03 no
C52 C53 C54 C55 0.00 no
C53 C54 C55 C56 -0.02 no
C54 C55 C56 C51 0.03 no
C68 C63 C64 C65 0.00 no
P6 C63 C64 C65 176.7(5) no
C64 C63 C68 C67 -0.02 no
P6 C63 C68 C67 -177.1(5) no
C63 C64 C65 C66 0.00 no
C64 C65 C66 C67 0.00 no
C65 C66 C67 C68 0.02 no
C66 C67 C68 C63 0.02 no
P4 C139 C140 C141 180.0(3) no
C140 C139 C144 C143 0.03 no
C144 C139 C140 C141 0.00 no
P4 C139 C144 C143 -179.9(4) no
C139 C140 C141 C142 0.05 no
C140 C141 C142 C143 -0.13 no
C141 C142 C143 C144 0.16 no
C142 C143 C144 C139 -0.11 no
P6 C157 C158 C159 -179.2(4) no
C162 C157 C158 C159 0.00 no
P6 C157 C162 C161 179.1(4) no
C158 C157 C162 C161 -0.04 no
C157 C158 C159 C160 0.05 no
C158 C159 C160 C161 -0.04 no
C159 C160 C161 C162 0.00 no
C160 C161 C162 C157 0.05 no

loop_
_platon_squeeze_void_nr
_platon_squeeze_void_average_x
_platon_squeeze_void_average_y
_platon_squeeze_void_average_z
_platon_squeeze_void_volume
_platon_squeeze_void_count_electrons
_platon_squeeze_void_content
1 -0.192 0.052 0.173 133 45 ' '
2 0.192 0.948 0.827 133 45 ' '
